data_7104467
loop_
_publ_author_name
'Fisher, Matthew G'
'Gale, Philip A'
'Hiscock, Jennifer R'
'Hursthouse, Michael B'
'Light, Mark E'
'Schmidtchen, Franz P'
'Tong, Christine C'

_publ_section_title
;
 1,2,3-triazole-strapped calix[4]pyrrole: a new membrane transporter
 for chloride.
;
_journal_issue 21
_journal_name_full 'Chemical communications (Cambridge, England)'
_journal_page_first 3017
_journal_page_last 3019
_journal_paper_doi 10.1039/b904089g
_journal_volume 34
_journal_year 2009
_chemical_formula_moiety 'C38 H51 N7, 3(C2 H6 O S)'
_chemical_formula_sum 'C44 H69 N7 O3 S3'
_chemical_formula_weight 840.24
_chemical_name_systematic
;
?
;
_space_group_IT_number 14
_symmetry_cell_setting monoclinic
_symmetry_space_group_name_Hall '-P 2yn'
_symmetry_space_group_name_H-M 'P 1 21/n 1'
_atom_sites_solution_hydrogens geom
_atom_sites_solution_primary direct
_atom_sites_solution_secondary difmap
_audit_creation_method SHELXL-97
_cell_angle_alpha 90.00
_cell_angle_beta 100.8400(10)
_cell_angle_gamma 90.00
_cell_formula_units_Z 4
_cell_length_a 10.4348(2)
_cell_length_b 22.9357(3)
_cell_length_c 19.7522(3)
_cell_measurement_reflns_used 51082
_cell_measurement_temperature 120(2)
_cell_measurement_theta_max 27.48
_cell_measurement_theta_min 2.91
_cell_volume 4642.93(13)
_computing_cell_refinement 'DENZO (Otwinowski & Minor, 1997) & COLLECT (Hooft, R.W.W., 1998)'
_computing_data_collection 'COLLECT (Hooft, R.W.W., 1998)'
_computing_data_reduction 'DENZO (Otwinowski & Minor, 1997) & COLLECT (Hooft, R.W.W., 1998)'
_computing_molecular_graphics 'CAMERON (Watkin, et al., 1993)'
_computing_publication_material 'WINGX (Farrugia, 1998)'
_computing_structure_refinement 'SHELXL-97 (Sheldrick, 2008)'
_computing_structure_solution 'SHELXS-97 (Sheldrick, 1997)'
_diffrn_ambient_temperature 120(2)
_diffrn_detector_area_resol_mean 9.091
_diffrn_measured_fraction_theta_full 0.997
_diffrn_measured_fraction_theta_max 0.997
_diffrn_measurement_device_type 'Bruker-Nonius CCD camera on \k-goniostat'
_diffrn_measurement_method '\f & \w scans to fill the asymmetric unit'
_diffrn_radiation_monochromator '10cm confocal mirrors'
_diffrn_radiation_source 'Bruker Nonius FR591 Rotating Anode'
_diffrn_radiation_type MoK\a
_diffrn_radiation_wavelength 0.71073
_diffrn_reflns_av_R_equivalents 0.0721
_diffrn_reflns_av_sigmaI/netI 0.0575
_diffrn_reflns_limit_h_max 12
_diffrn_reflns_limit_h_min -12
_diffrn_reflns_limit_k_max 27
_diffrn_reflns_limit_k_min -27
_diffrn_reflns_limit_l_max 23
_diffrn_reflns_limit_l_min -23
_diffrn_reflns_number 44419
_diffrn_reflns_theta_full 25.03
_diffrn_reflns_theta_max 25.03
_diffrn_reflns_theta_min 3.00
_diffrn_standards_number 0
_exptl_absorpt_coefficient_mu 0.205
_exptl_absorpt_correction_T_max 0.9798
_exptl_absorpt_correction_T_min 0.9501
_exptl_absorpt_correction_type multi-scan
_exptl_absorpt_process_details
;
SADABS V2.10 (Sheldrick, G.M., 2003)
;
_exptl_crystal_colour Colourless
_exptl_crystal_density_diffrn 1.202
_exptl_crystal_density_method 'not measured'
_exptl_crystal_description Block
_exptl_crystal_F_000 1816
_exptl_crystal_size_max 0.2
_exptl_crystal_size_mid 0.2
_exptl_crystal_size_min 0.2
_refine_diff_density_max 0.383
_refine_diff_density_min -0.432
_refine_diff_density_rms 0.067
_refine_ls_extinction_method none
_refine_ls_goodness_of_fit_ref 1.560
_refine_ls_hydrogen_treatment mixed
_refine_ls_matrix_type full
_refine_ls_number_parameters 542
_refine_ls_number_reflns 8189
_refine_ls_number_restraints 0
_refine_ls_restrained_S_all 1.560
_refine_ls_R_factor_all 0.0950
_refine_ls_R_factor_gt 0.0658
_refine_ls_shift/su_max 0.002
_refine_ls_shift/su_mean 0.000
_refine_ls_structure_factor_coef Fsqd
_refine_ls_weighting_details 'calc w=1/[\s^2^(Fo^2^)+(0.0000P)^2^+1.7508P] where P=(Fo^2^+2Fc^2^)/3'
_refine_ls_weighting_scheme calc
_refine_ls_wR_factor_gt 0.1078
_refine_ls_wR_factor_ref 0.1159
_reflns_number_gt 6240
_reflns_number_total 8189
_reflns_threshold_expression >2\s(I)
_cod_data_source_file b904089g.txt
_cod_data_source_block 2009sot0155
_cod_depositor_comments
;
The following automatic conversions were performed:
'_symmetry_cell_setting' value 'Monoclinic' changed to 'monoclinic'
according to '/home/saulius/struct/CIF-dictionaries/cif_core.dic'
dictionary named 'cif_core.dic' version 2.4.1 from 2010-06-29.

Automatic conversion script
Id: cif_fix_enum 1527 2010-12-29 10:47:43Z saulius 
;
_cod_original_sg_symbol_H-M P2(1)/n
_cod_database_code 7104467

loop_
_symmetry_equiv_pos_as_xyz
'x, y, z'
'-x+1/2, y+1/2, -z+1/2'
'-x, -y, -z'
'x-1/2, -y-1/2, z-1/2'

loop_
_atom_site_label
_atom_site_type_symbol
_atom_site_fract_x
_atom_site_fract_y
_atom_site_fract_z
_atom_site_U_iso_or_equiv
_atom_site_adp_type
_atom_site_occupancy
_atom_site_symmetry_multiplicity
_atom_site_calc_flag
_atom_site_refinement_flags
_atom_site_disorder_assembly
_atom_site_disorder_group
N1 N 0.1173(2) 0.21379(10) 0.48097(12) 0.0188(5) Uani 1 1 d . . .
H901 H 0.067(3) 0.2315(14) 0.4480(17) 0.041(10) Uiso 1 1 d . . .
N2 N -0.1043(2) 0.11470(10) 0.43208(12) 0.0198(5) Uani 1 1 d . . .
H902 H -0.025(3) 0.1139(12) 0.4269(14) 0.017(8) Uiso 1 1 d . . .
N3 N -0.0477(2) 0.12308(10) 0.27175(12) 0.0192(5) Uani 1 1 d . . .
H903 H 0.016(3) 0.1208(12) 0.3032(14) 0.015(8) Uiso 1 1 d . . .
N4 N 0.1748(2) 0.22104(10) 0.32069(11) 0.0175(5) Uani 1 1 d . . .
H904 H 0.109(3) 0.2391(12) 0.3318(13) 0.017(8) Uiso 1 1 d . . .
N5 N 0.0896(2) 0.43955(10) 0.46064(13) 0.0269(6) Uani 1 1 d . . .
N6 N 0.2183(2) 0.45177(11) 0.46702(13) 0.0297(6) Uani 1 1 d . . .
N7 N 0.2448(2) 0.45512(10) 0.40456(13) 0.0295(6) Uani 1 1 d . . .
C1 C 0.2505(3) 0.21149(11) 0.48497(13) 0.0172(6) Uani 1 1 d . . .
C2 C 0.2987(3) 0.17612(12) 0.53954(14) 0.0215(7) Uani 1 1 d . . .
H2 H 0.3880 0.1666 0.5550 0.026 Uiso 1 1 calc R . .
C3 C 0.1934(3) 0.15614(12) 0.56916(14) 0.0218(6) Uani 1 1 d . . .
H3 H 0.1991 0.1309 0.6077 0.026 Uiso 1 1 calc R . .
C4 C 0.0811(3) 0.18004(11) 0.53183(13) 0.0191(6) Uani 1 1 d . . .
C5 C -0.0585(3) 0.17647(11) 0.54246(14) 0.0207(6) Uani 1 1 d . . .
C6 C -0.0617(3) 0.14652(13) 0.61206(14) 0.0269(7) Uani 1 1 d . . .
H6A H -0.1515 0.1459 0.6202 0.040 Uiso 1 1 calc R . .
H6B H -0.0062 0.1682 0.6492 0.040 Uiso 1 1 calc R . .
H6C H -0.0294 0.1065 0.6110 0.040 Uiso 1 1 calc R . .
C7 C -0.1463(3) 0.14188(11) 0.48607(14) 0.0188(6) Uani 1 1 d . . .
C8 C -0.2767(3) 0.13067(12) 0.47884(15) 0.0225(7) Uani 1 1 d . . .
H8 H -0.3320 0.1435 0.5090 0.027 Uiso 1 1 calc R . .
C9 C -0.3150(3) 0.09677(12) 0.41892(15) 0.0230(7) Uani 1 1 d . . .
H9 H -0.4009 0.0832 0.4015 0.028 Uiso 1 1 calc R . .
C10 C -0.2074(3) 0.08673(11) 0.39013(14) 0.0203(6) Uani 1 1 d . . .
C11 C -0.1937(3) 0.05414(12) 0.32520(14) 0.0220(6) Uani 1 1 d . . .
C12 C -0.0876(3) 0.00706(12) 0.34070(16) 0.0275(7) Uani 1 1 d . . .
H12A H -0.0028 0.0256 0.3571 0.041 Uiso 1 1 calc R . .
H12B H -0.0846 -0.0151 0.2986 0.041 Uiso 1 1 calc R . .
H12C H -0.1078 -0.0193 0.3763 0.041 Uiso 1 1 calc R . .
C13 C -0.3234(3) 0.02274(13) 0.29725(16) 0.0306(7) Uani 1 1 d . . .
H13A H -0.3414 -0.0057 0.3313 0.046 Uiso 1 1 calc R . .
H13B H -0.3171 0.0025 0.2543 0.046 Uiso 1 1 calc R . .
H13C H -0.3943 0.0514 0.2883 0.046 Uiso 1 1 calc R . .
C14 C -0.1659(3) 0.09569(12) 0.26979(14) 0.0215(6) Uani 1 1 d . . .
C15 C -0.2469(3) 0.11533(13) 0.21139(15) 0.0291(7) Uani 1 1 d . . .
H15 H -0.3351 0.1039 0.1958 0.035 Uiso 1 1 calc R . .
C16 C -0.1761(3) 0.15554(13) 0.17854(15) 0.0294(7) Uani 1 1 d . . .
H16 H -0.2086 0.1761 0.1371 0.035 Uiso 1 1 calc R . .
C17 C -0.0532(3) 0.15971(12) 0.21656(14) 0.0201(6) Uani 1 1 d . . .
C18 C 0.0630(3) 0.19369(11) 0.20119(14) 0.0192(6) Uani 1 1 d . . .
C19 C 0.1036(3) 0.16656(13) 0.13686(14) 0.0262(7) Uani 1 1 d . . .
H19A H 0.1741 0.1897 0.1238 0.039 Uiso 1 1 calc R . .
H19B H 0.0286 0.1662 0.0987 0.039 Uiso 1 1 calc R . .
H19C H 0.1340 0.1265 0.1472 0.039 Uiso 1 1 calc R . .
C20 C 0.0202(3) 0.25794(12) 0.18663(14) 0.0221(7) Uani 1 1 d . . .
H20A H -0.0568 0.2585 0.1487 0.027 Uiso 1 1 calc R . .
H20B H -0.0075 0.2739 0.2282 0.027 Uiso 1 1 calc R . .
C21 C 0.1779(3) 0.19209(11) 0.26032(13) 0.0172(6) Uani 1 1 d . . .
C22 C 0.3009(3) 0.16969(12) 0.26530(14) 0.0217(6) Uani 1 1 d . . .
H22 H 0.3322 0.1477 0.2310 0.026 Uiso 1 1 calc R . .
C23 C 0.3734(3) 0.18534(11) 0.33128(14) 0.0207(6) Uani 1 1 d . . .
H23 H 0.4616 0.1753 0.3491 0.025 Uiso 1 1 calc R . .
C24 C 0.2938(3) 0.21739(11) 0.36444(14) 0.0193(6) Uani 1 1 d . . .
C25 C 0.3193(3) 0.24487(11) 0.43567(14) 0.0189(6) Uani 1 1 d . . .
C26 C 0.4666(3) 0.24280(13) 0.46364(15) 0.0254(7) Uani 1 1 d . . .
H26A H 0.4962 0.2022 0.4664 0.038 Uiso 1 1 calc R . .
H26B H 0.4854 0.2604 0.5097 0.038 Uiso 1 1 calc R . .
H26C H 0.5125 0.2646 0.4327 0.038 Uiso 1 1 calc R . .
C27 C 0.2764(3) 0.30904(12) 0.43197(15) 0.0231(7) Uani 1 1 d . . .
H27A H 0.3245 0.3306 0.4019 0.035 Uiso 1 1 calc R . .
H27B H 0.2946 0.3261 0.4783 0.035 Uiso 1 1 calc R . .
H27C H 0.1826 0.3114 0.4133 0.035 Uiso 1 1 calc R . .
C28 C -0.1152(3) 0.23920(11) 0.54336(14) 0.0205(6) Uani 1 1 d . . .
H28A H -0.1116 0.2582 0.4988 0.025 Uiso 1 1 calc R . .
H28B H -0.2082 0.2363 0.5473 0.025 Uiso 1 1 calc R . .
C29 C -0.0450(3) 0.27833(12) 0.60171(15) 0.0251(7) Uani 1 1 d . . .
H29A H -0.0816 0.2710 0.6436 0.030 Uiso 1 1 calc R . .
H29B H 0.0486 0.2676 0.6121 0.030 Uiso 1 1 calc R . .
C30 C -0.0567(3) 0.34356(12) 0.58458(15) 0.0245(7) Uani 1 1 d . . .
H30A H -0.1496 0.3532 0.5672 0.029 Uiso 1 1 calc R . .
H30B H -0.0269 0.3663 0.6272 0.029 Uiso 1 1 calc R . .
C31 C 0.0231(3) 0.36105(12) 0.53097(15) 0.0239(7) Uani 1 1 d . . .
H31A H -0.0150 0.3424 0.4866 0.029 Uiso 1 1 calc R . .
H31B H 0.1130 0.3460 0.5453 0.029 Uiso 1 1 calc R . .
C32 C 0.0293(3) 0.42658(12) 0.51997(16) 0.0292(7) Uani 1 1 d . . .
H32A H -0.0600 0.4430 0.5123 0.035 Uiso 1 1 calc R . .
H32B H 0.0805 0.4450 0.5617 0.035 Uiso 1 1 calc R . .
C33 C 0.0349(3) 0.43498(12) 0.39310(15) 0.0256(7) Uani 1 1 d . . .
H33 H -0.0538 0.4268 0.3741 0.031 Uiso 1 1 calc R . .
C34 C 0.1331(3) 0.44451(11) 0.35813(14) 0.0206(6) Uani 1 1 d . . .
C35 C 0.1314(3) 0.43788(12) 0.28285(15) 0.0274(7) Uani 1 1 d . . .
H35A H 0.2051 0.4600 0.2705 0.033 Uiso 1 1 calc R . .
H35B H 0.0494 0.4545 0.2566 0.033 Uiso 1 1 calc R . .
C36 C 0.1418(3) 0.37401(12) 0.26253(14) 0.0256(7) Uani 1 1 d . . .
H36A H 0.2323 0.3606 0.2796 0.031 Uiso 1 1 calc R . .
H36B H 0.0834 0.3505 0.2858 0.031 Uiso 1 1 calc R . .
C37 C 0.1071(3) 0.36244(12) 0.18527(14) 0.0253(7) Uani 1 1 d . . .
H37A H 0.1629 0.3870 0.1614 0.030 Uiso 1 1 calc R . .
H37B H 0.0152 0.3739 0.1682 0.030 Uiso 1 1 calc R . .
C38 C 0.1248(3) 0.29835(12) 0.16712(15) 0.0235(7) Uani 1 1 d . . .
H38A H 0.2117 0.2850 0.1912 0.028 Uiso 1 1 calc R . .
H38B H 0.1226 0.2952 0.1169 0.028 Uiso 1 1 calc R . .
S1 S 0.28407(7) 0.07618(3) 0.42062(4) 0.02255(18) Uani 1 1 d . . .
O1 O 0.15016(17) 0.10001(8) 0.39486(9) 0.0226(4) Uani 1 1 d . . .
C39 C 0.2667(3) 0.02322(14) 0.48448(17) 0.0397(9) Uani 1 1 d . . .
H39A H 0.2395 0.0426 0.5237 0.060 Uiso 1 1 calc R . .
H39B H 0.3504 0.0035 0.5001 0.060 Uiso 1 1 calc R . .
H39C H 0.2006 -0.0055 0.4647 0.060 Uiso 1 1 calc R . .
C40 C 0.3126(3) 0.02650(13) 0.35534(16) 0.0339(8) Uani 1 1 d . . .
H40A H 0.2409 -0.0017 0.3459 0.051 Uiso 1 1 calc R . .
H40B H 0.3950 0.0058 0.3712 0.051 Uiso 1 1 calc R . .
H40C H 0.3177 0.0482 0.3131 0.051 Uiso 1 1 calc R . .
S2 S 0.30587(7) 0.20498(3) 0.85339(4) 0.02344(18) Uani 1 1 d . . .
O2 O 0.44895(18) 0.22039(8) 0.86387(10) 0.0261(5) Uani 1 1 d . . .
C41 C 0.2200(3) 0.27065(13) 0.82765(18) 0.0370(8) Uani 1 1 d . . .
H41A H 0.2325 0.2980 0.8664 0.055 Uiso 1 1 calc R . .
H41B H 0.1268 0.2621 0.8132 0.055 Uiso 1 1 calc R . .
H41C H 0.2534 0.2880 0.7891 0.055 Uiso 1 1 calc R . .
C42 C 0.2658(3) 0.16829(13) 0.77252(15) 0.0320(8) Uani 1 1 d . . .
H42A H 0.2833 0.1941 0.7358 0.048 Uiso 1 1 calc R . .
H42B H 0.1732 0.1577 0.7637 0.048 Uiso 1 1 calc R . .
H42C H 0.3189 0.1329 0.7737 0.048 Uiso 1 1 calc R . .
S3 S 0.09332(8) 0.05806(4) 0.87035(5) 0.0404(2) Uani 1 1 d . . .
O3 O 0.2338(2) 0.05677(11) 0.86498(15) 0.0639(8) Uani 1 1 d . . .
C43 C 0.0861(3) 0.07748(15) 0.95689(18) 0.0434(9) Uani 1 1 d . . .
H43A H 0.1419 0.0512 0.9887 0.065 Uiso 1 1 calc R . .
H43B H -0.0041 0.0743 0.9640 0.065 Uiso 1 1 calc R . .
H43C H 0.1165 0.1177 0.9656 0.065 Uiso 1 1 calc R . .
C44 C 0.0435(3) -0.01566(13) 0.87471(18) 0.0370(8) Uani 1 1 d . . .
H44A H 0.0479 -0.0353 0.8312 0.055 Uiso 1 1 calc R . .
H44B H -0.0463 -0.0169 0.8828 0.055 Uiso 1 1 calc R . .
H44C H 0.1015 -0.0354 0.9126 0.055 Uiso 1 1 calc R . .

loop_
_atom_site_aniso_label
_atom_site_aniso_U_11
_atom_site_aniso_U_22
_atom_site_aniso_U_33
_atom_site_aniso_U_23
_atom_site_aniso_U_13
_atom_site_aniso_U_12
N1 0.0173(13) 0.0203(13) 0.0186(13) 0.0024(11) 0.0028(10) 0.0047(10)
N2 0.0167(14) 0.0204(13) 0.0234(14) 0.0008(10) 0.0065(11) -0.0010(10)
N3 0.0170(13) 0.0202(13) 0.0192(14) 0.0010(11) 0.0000(11) -0.0025(10)
N4 0.0160(13) 0.0176(12) 0.0198(13) 0.0010(10) 0.0055(10) 0.0024(10)
N5 0.0299(15) 0.0189(13) 0.0333(16) -0.0033(11) 0.0092(12) -0.0013(11)
N6 0.0279(15) 0.0265(15) 0.0335(16) -0.0011(12) 0.0028(12) -0.0047(11)
N7 0.0285(15) 0.0251(14) 0.0353(16) -0.0001(12) 0.0074(12) -0.0026(11)
C1 0.0187(15) 0.0165(15) 0.0157(15) -0.0036(12) 0.0012(11) 0.0022(11)
C2 0.0185(15) 0.0229(16) 0.0207(16) -0.0028(13) -0.0026(12) 0.0036(12)
C3 0.0286(17) 0.0175(15) 0.0191(15) 0.0003(12) 0.0038(13) 0.0026(12)
C4 0.0247(16) 0.0175(15) 0.0156(15) -0.0001(12) 0.0051(12) 0.0005(12)
C5 0.0259(16) 0.0177(15) 0.0193(15) 0.0027(12) 0.0061(12) 0.0031(12)
C6 0.0278(17) 0.0284(17) 0.0263(17) 0.0050(14) 0.0098(13) 0.0052(13)
C7 0.0222(16) 0.0154(14) 0.0194(15) 0.0046(12) 0.0058(12) 0.0036(11)
C8 0.0205(16) 0.0205(16) 0.0296(17) 0.0039(13) 0.0128(13) 0.0042(12)
C9 0.0193(16) 0.0184(15) 0.0314(18) 0.0052(13) 0.0049(13) -0.0006(12)
C10 0.0193(15) 0.0161(15) 0.0255(16) 0.0043(12) 0.0045(12) 0.0016(11)
C11 0.0211(15) 0.0191(15) 0.0259(16) -0.0004(13) 0.0050(12) -0.0063(12)
C12 0.0328(18) 0.0213(16) 0.0307(18) -0.0007(13) 0.0118(14) -0.0028(13)
C13 0.0283(17) 0.0310(18) 0.0326(18) -0.0021(14) 0.0062(14) -0.0102(13)
C14 0.0183(15) 0.0213(15) 0.0255(17) -0.0039(13) 0.0056(12) -0.0043(12)
C15 0.0195(16) 0.0381(19) 0.0269(17) -0.0002(15) -0.0025(13) -0.0063(13)
C16 0.0255(17) 0.0397(19) 0.0210(17) 0.0088(14) -0.0008(13) -0.0022(14)
C17 0.0237(16) 0.0220(15) 0.0147(15) 0.0026(12) 0.0034(12) 0.0010(12)
C18 0.0224(15) 0.0180(15) 0.0178(15) 0.0018(12) 0.0051(12) -0.0022(12)
C19 0.0301(17) 0.0255(16) 0.0232(16) -0.0001(13) 0.0056(13) -0.0013(13)
C20 0.0234(16) 0.0242(16) 0.0184(16) 0.0024(12) 0.0030(12) 0.0032(12)
C21 0.0220(15) 0.0140(14) 0.0161(15) -0.0002(12) 0.0051(12) -0.0029(11)
C22 0.0243(16) 0.0184(15) 0.0248(16) 0.0001(13) 0.0107(13) 0.0013(12)
C23 0.0166(15) 0.0209(15) 0.0243(16) 0.0026(13) 0.0028(12) 0.0011(11)
C24 0.0187(15) 0.0157(14) 0.0227(16) 0.0054(12) 0.0018(12) -0.0011(11)
C25 0.0154(14) 0.0180(15) 0.0224(16) 0.0005(12) 0.0013(12) -0.0001(11)
C26 0.0180(15) 0.0293(17) 0.0276(17) -0.0030(13) 0.0005(13) -0.0016(12)
C27 0.0199(15) 0.0228(16) 0.0260(17) -0.0025(13) 0.0024(13) -0.0019(12)
C28 0.0223(16) 0.0191(15) 0.0217(16) 0.0023(12) 0.0082(12) 0.0027(12)
C29 0.0276(17) 0.0241(16) 0.0238(16) -0.0015(13) 0.0055(13) 0.0015(13)
C30 0.0271(17) 0.0225(16) 0.0245(17) -0.0034(13) 0.0068(13) -0.0001(12)
C31 0.0257(17) 0.0220(16) 0.0246(16) -0.0017(13) 0.0063(13) 0.0030(12)
C32 0.0381(19) 0.0219(17) 0.0307(18) -0.0043(14) 0.0141(14) -0.0016(13)
C33 0.0285(17) 0.0189(16) 0.0267(18) -0.0032(13) -0.0015(14) -0.0011(12)
C34 0.0243(16) 0.0113(14) 0.0257(16) 0.0017(12) 0.0038(13) 0.0024(11)
C35 0.0346(18) 0.0207(16) 0.0270(17) 0.0053(13) 0.0057(14) 0.0025(13)
C36 0.0278(17) 0.0234(16) 0.0259(17) 0.0029(13) 0.0056(13) 0.0047(13)
C37 0.0299(17) 0.0227(16) 0.0241(17) 0.0070(13) 0.0068(13) 0.0021(13)
C38 0.0284(17) 0.0225(16) 0.0206(16) 0.0044(13) 0.0068(13) 0.0011(12)
S1 0.0238(4) 0.0192(4) 0.0242(4) -0.0006(3) 0.0035(3) 0.0039(3)
O1 0.0197(10) 0.0242(11) 0.0237(11) 0.0014(9) 0.0036(8) 0.0026(8)
C39 0.057(2) 0.0281(19) 0.034(2) 0.0104(15) 0.0092(17) 0.0088(16)
C40 0.0372(19) 0.0294(18) 0.038(2) -0.0086(15) 0.0145(15) 0.0016(14)
S2 0.0218(4) 0.0249(4) 0.0238(4) -0.0032(3) 0.0048(3) -0.0053(3)
O2 0.0194(11) 0.0315(12) 0.0267(11) -0.0034(9) 0.0024(9) -0.0034(9)
C41 0.0278(18) 0.0295(18) 0.053(2) -0.0094(16) 0.0054(16) 0.0056(14)
C42 0.0351(19) 0.0300(18) 0.0291(18) -0.0093(14) 0.0017(14) -0.0050(14)
S3 0.0363(5) 0.0336(5) 0.0529(6) 0.0069(4) 0.0125(4) -0.0022(4)
O3 0.0446(16) 0.0513(17) 0.104(2) 0.0088(16) 0.0343(15) -0.0106(13)
C43 0.039(2) 0.0331(19) 0.055(2) -0.0080(17) 0.0007(17) 0.0019(15)
C44 0.0356(19) 0.0322(19) 0.045(2) -0.0087(16) 0.0133(16) -0.0052(14)

loop_
_atom_type_symbol
_atom_type_description
_atom_type_scat_dispersion_real
_atom_type_scat_dispersion_imag
_atom_type_scat_source
C C 0.0033 0.0016 'International Tables Vol C Tables 4.2.6.8 and 6.1.1.4'
H H 0.0000 0.0000 'International Tables Vol C Tables 4.2.6.8 and 6.1.1.4'
N N 0.0061 0.0033 'International Tables Vol C Tables 4.2.6.8 and 6.1.1.4'
S S 0.1246 0.1234 'International Tables Vol C Tables 4.2.6.8 and 6.1.1.4'
O O 0.0106 0.0060 'International Tables Vol C Tables 4.2.6.8 and 6.1.1.4'

loop_
_geom_angle_atom_site_label_1
_geom_angle_atom_site_label_2
_geom_angle_atom_site_label_3
_geom_angle
_geom_angle_site_symmetry_1
_geom_angle_site_symmetry_3
_geom_angle_publ_flag
C4 N1 C1 110.4(2) . . ?
C7 N2 C10 110.4(2) . . ?
C17 N3 C14 110.7(2) . . ?
C21 N4 C24 110.6(2) . . ?
C33 N5 N6 109.6(2) . . ?
C33 N5 C32 127.5(3) . . ?
N6 N5 C32 122.5(2) . . ?
N7 N6 N5 107.7(2) . . ?
N6 N7 C34 108.5(2) . . ?
C2 C1 N1 106.6(2) . . ?
C2 C1 C25 130.9(2) . . ?
N1 C1 C25 122.5(2) . . ?
C1 C2 C3 108.6(2) . . ?
C4 C3 C2 107.4(2) . . ?
C3 C4 N1 107.0(2) . . ?
C3 C4 C5 130.5(3) . . ?
N1 C4 C5 122.4(2) . . ?
C4 C5 C7 112.9(2) . . ?
C4 C5 C6 109.3(2) . . ?
C7 C5 C6 108.0(2) . . ?
C4 C5 C28 109.2(2) . . ?
C7 C5 C28 108.2(2) . . ?
C6 C5 C28 109.2(2) . . ?
C8 C7 N2 106.9(2) . . ?
C8 C7 C5 128.6(3) . . ?
N2 C7 C5 124.5(2) . . ?
C7 C8 C9 108.1(2) . . ?
C10 C9 C8 108.4(2) . . ?
C9 C10 N2 106.2(3) . . ?
C9 C10 C11 130.5(2) . . ?
N2 C10 C11 123.3(2) . . ?
C10 C11 C14 111.2(2) . . ?
C10 C11 C12 111.0(2) . . ?
C14 C11 C12 110.9(2) . . ?
C10 C11 C13 108.5(2) . . ?
C14 C11 C13 108.0(2) . . ?
C12 C11 C13 107.1(2) . . ?
C15 C14 N3 106.3(2) . . ?
C15 C14 C11 129.8(2) . . ?
N3 C14 C11 123.8(2) . . ?
C14 C15 C16 107.9(3) . . ?
C17 C16 C15 108.2(3) . . ?
C16 C17 N3 106.9(2) . . ?
C16 C17 C18 129.0(3) . . ?
N3 C17 C18 123.9(2) . . ?
C21 C18 C17 112.4(2) . . ?
C21 C18 C19 109.0(2) . . ?
C17 C18 C19 108.1(2) . . ?
C21 C18 C20 109.0(2) . . ?
C17 C18 C20 108.1(2) . . ?
C19 C18 C20 110.2(2) . . ?
C38 C20 C18 115.2(2) . . ?
C22 C21 N4 107.1(2) . . ?
C22 C21 C18 131.5(2) . . ?
N4 C21 C18 121.1(2) . . ?
C21 C22 C23 107.5(2) . . ?
C24 C23 C22 107.9(2) . . ?
C23 C24 N4 106.9(2) . . ?
C23 C24 C25 130.6(2) . . ?
N4 C24 C25 122.5(2) . . ?
C24 C25 C1 111.2(2) . . ?
C24 C25 C26 108.1(2) . . ?
C1 C25 C26 108.4(2) . . ?
C24 C25 C27 110.8(2) . . ?
C1 C25 C27 110.1(2) . . ?
C26 C25 C27 108.1(2) . . ?
C29 C28 C5 114.8(2) . . ?
C30 C29 C28 113.4(2) . . ?
C31 C30 C29 112.3(2) . . ?
C30 C31 C32 113.8(2) . . ?
N5 C32 C31 110.6(2) . . ?
N5 C33 C34 105.7(2) . . ?
C33 C34 N7 108.5(3) . . ?
C33 C34 C35 128.5(3) . . ?
N7 C34 C35 122.5(3) . . ?
C34 C35 C36 111.8(2) . . ?
C37 C36 C35 114.5(2) . . ?
C36 C37 C38 112.6(2) . . ?
C37 C38 C20 113.4(2) . . ?
O1 S1 C39 106.04(14) . . ?
O1 S1 C40 105.02(13) . . ?
C39 S1 C40 97.41(15) . . ?
O2 S2 C41 105.85(13) . . ?
O2 S2 C42 106.99(13) . . ?
C41 S2 C42 97.06(15) . . ?
O3 S3 C44 106.59(15) . . ?
O3 S3 C43 107.05(16) . . ?
C44 S3 C43 97.24(16) . . ?

loop_
_geom_bond_atom_site_label_1
_geom_bond_atom_site_label_2
_geom_bond_distance
_geom_bond_site_symmetry_2
_geom_bond_publ_flag
N1 C4 1.376(3) . ?
N1 C1 1.378(3) . ?
N2 C7 1.376(3) . ?
N2 C10 1.386(3) . ?
N3 C17 1.369(3) . ?
N3 C14 1.378(3) . ?
N4 C21 1.370(3) . ?
N4 C24 1.375(3) . ?
N5 C33 1.353(4) . ?
N5 N6 1.354(3) . ?
N5 C32 1.461(4) . ?
N6 N7 1.316(3) . ?
N7 C34 1.362(3) . ?
C1 C2 1.367(4) . ?
C1 C25 1.521(4) . ?
C2 C3 1.415(4) . ?
C3 C4 1.375(4) . ?
C4 C5 1.513(4) . ?
C5 C7 1.525(4) . ?
C5 C6 1.543(4) . ?
C5 C28 1.557(4) . ?
C7 C8 1.365(4) . ?
C8 C9 1.410(4) . ?
C9 C10 1.370(4) . ?
C10 C11 1.514(4) . ?
C11 C14 1.520(4) . ?
C11 C12 1.535(4) . ?
C11 C13 1.541(4) . ?
C14 C15 1.372(4) . ?
C15 C16 1.413(4) . ?
C16 C17 1.363(4) . ?
C17 C18 1.520(4) . ?
C18 C21 1.509(4) . ?
C18 C19 1.544(4) . ?
C18 C20 1.551(4) . ?
C20 C38 1.535(4) . ?
C21 C22 1.368(4) . ?
C22 C23 1.425(4) . ?
C23 C24 1.366(4) . ?
C24 C25 1.519(4) . ?
C25 C26 1.533(4) . ?
C25 C27 1.536(4) . ?
C28 C29 1.534(4) . ?
C29 C30 1.534(4) . ?
C30 C31 1.519(4) . ?
C31 C32 1.522(4) . ?
C33 C34 1.357(4) . ?
C34 C35 1.491(4) . ?
C35 C36 1.528(4) . ?
C36 C37 1.524(4) . ?
C37 C38 1.532(4) . ?
S1 O1 1.4976(19) . ?
S1 C39 1.785(3) . ?
S1 C40 1.787(3) . ?
S2 O2 1.5102(19) . ?
S2 C41 1.777(3) . ?
S2 C42 1.784(3) . ?
S3 O3 1.489(3) . ?
S3 C44 1.776(3) . ?
S3 C43 1.782(4) . ?

loop_
_geom_hbond_atom_site_label_D
_geom_hbond_atom_site_label_H
_geom_hbond_atom_site_label_A
_geom_hbond_distance_DH
_geom_hbond_distance_HA
_geom_hbond_distance_DA
_geom_hbond_angle_DHA
_geom_hbond_site_symmetry_A
N1 H901 O2 0.86(3) 2.17(3) 3.031(3) 176(3) 4_565
N2 H902 O1 0.85(3) 2.07(3) 2.905(3) 167(3) .
N3 H903 O1 0.82(3) 2.13(3) 2.927(3) 166(3) .
N4 H904 O2 0.86(3) 2.11(3) 2.974(3) 177(3) 4_565
